data_1100193
loop_
_publ_author_name
K.Harms
M.Marsch

_journal_name_full 'Private Communication'
_journal_year 2000
_chemical_formula_moiety
;
C20 H26 N2
;
_chemical_formula_sum 'C20 H26 N2'
_chemical_name_systematic
;
4,4'-Di-t-butylazobenzene
;
_space_group_IT_number 14
_symmetry_cell_setting monoclinic
_symmetry_space_group_name_Hall '-P 2yn'
_symmetry_space_group_name_H-M 'P 1 21/n 1'
_cell_angle_alpha 90
_cell_angle_beta 96.089(18)
_cell_angle_gamma 90
_cell_formula_units_Z 2
_cell_length_a 6.3611(16)
_cell_length_b 16.313(4)
_cell_length_c 8.6460(15)
_cell_volume 892.122
_diffrn_ambient_temperature 213
_refine_ls_R_factor_gt 6.55
_refine_ls_wR_factor_gt 6.55
_cod_original_sg_symbol_H-M 'P 21/n'
_cod_database_code 1100193

loop_
_symmetry_equiv_pos_site_id
_symmetry_equiv_pos_as_xyz
1 x,y,z
2 1/2+x,1/2-y,1/2+z
3 -x,-y,-z
4 -1/2-x,-1/2+y,-1/2-z

loop_
_atom_site_label
_atom_site_type_symbol
_atom_site_fract_x
_atom_site_fract_y
_atom_site_fract_z
N1 N 0.0956(3) 0.48968(11) 0.5054(2)
C1 C 0.1683(4) 0.45217(12) 0.6503(2)
C2 C 0.0541(4) 0.44676(14) 0.7764(3)
H1 H -0.08240 0.46940 0.77140
C3 C 0.1400(4) 0.40811(14) 0.9099(3)
H2 H 0.06030 0.40530 0.99530
C4 C 0.3409(3) 0.37298(12) 0.9232(2)
C5 C 0.4539(4) 0.38017(16) 0.7961(3)
H3 H 0.59060 0.35770 0.80070
C6 C 0.3696(4) 0.41988(16) 0.6616(3)
H4 H 0.45070 0.42480 0.57730
C7 C 0.4291(4) 0.32708(13) 1.0693(2)
C8? C 0.544(4) 0.3919(11) 1.1663(19)
H5? H 0.44280 0.42400 1.21770
H6? H 0.61800 0.42740 1.10060
H7? H 0.64420 0.36650 1.24390
C9? C 0.266(4) 0.301(3) 1.170(4)
H8? H 0.32710 0.29910 1.27770
H9? H 0.21410 0.24670 1.13870
H10? H 0.14900 0.33940 1.15990
C10 C 0.620(8) 0.267(2) 1.019(4)
H11 H 0.71820 0.29850 0.96450
H12 H 0.55930 0.22340 0.95080
H13 H 0.69500 0.24230 1.11120
C11 C 0.393(12) 0.380(2) 1.230(5)
H14 H 0.52220 0.40870 1.26690
H15 H 0.35510 0.34280 1.31010
H16 H 0.27990 0.41970 1.20660
C12 C 0.311(9) 0.254(3) 1.080(5)
H17 H 0.37170 0.22200 1.16860
H18 H 0.31380 0.22220 0.98580
H19 H 0.16550 0.26770 1.09430
C13? C 0.650(5) 0.300(4) 1.056(3)
H20? H 0.74250 0.34700 1.05740
H21? H 0.65490 0.27030 0.95840
H22? H 0.69670 0.26370 1.14180
C14? C 0.3438(14) 0.3587(6) 1.2137(9)
H23? H 0.40910 0.32920 1.30370
H24? H 0.19190 0.35070 1.20510
H25? H 0.37530 0.41670 1.22560
C15? C 0.354(3) 0.2368(9) 1.0448(19)
H26? H 0.40710 0.20430 1.13460
H27? H 0.40810 0.21470 0.95260
H28? H 0.20100 0.23500 1.03200
C16? C 0.6677(14) 0.3318(6) 1.1040(9)
H29? H 0.71000 0.38850 1.12070
H30? H 0.73360 0.30970 1.01670
H31? H 0.71200 0.30010 1.19660
N1B* N -0.0956(3) 0.51032(11) 0.4946(2)
C1B* C -0.1683(4) 0.54783(12) 0.3497(2)
C2B* C -0.0541(4) 0.55324(14) 0.2236(3)
H1B* H 0.08240 0.53060 0.22860
C3B* C -0.1400(4) 0.59189(14) 0.0901(3)
H2B* H -0.06030 0.59470 0.00470
C4B* C -0.3409(3) 0.62702(12) 0.0768(2)
C5B* C -0.4539(4) 0.61983(16) 0.2039(3)
H3B* H -0.59060 0.64230 0.19930
C6B* C -0.3696(4) 0.58012(16) 0.3384(3)
H4B* H -0.45070 0.57520 0.42270
C7B* C -0.4291(4) 0.67292(13) -0.0693(2)
C10B* C -0.620(8) 0.733(2) -0.019(4)
H11B* H -0.71820 0.70150 0.03550
H12B* H -0.55930 0.77660 0.04920
H13B* H -0.69500 0.75770 -0.11120
C11B* C -0.393(12) 0.620(2) -0.230(5)
H14B* H -0.52220 0.59130 -0.26690
H15B* H -0.35510 0.65720 -0.31010
H16B* H -0.27990 0.58030 -0.20660
C12B* C -0.311(9) 0.746(3) -0.080(5)
H17B* H -0.37170 0.77800 -0.16860
H18B* H -0.31380 0.77780 0.01420
H19B* H -0.16550 0.73230 -0.09430

loop_
_atom_type_symbol
_atom_type_radius_bond
C 0.68
H 0.23
N 0.68
